data_1516224
loop_
_publ_author_name
'Jin, Weiwei'
'Du, Wangming'
'Yang, Qin'
'Yu, Haifeng'
'Chen, Jiping'
'Yu, Zhengkun'

_publ_section_title
;
 Regio- and Stereoselective Synthesis of Multisubstituted Olefins and
 Conjugate Dienes by Using \a-Oxo Ketene Dithioacetals as the Building
 Blocks
;
_journal_coden_ASTM ORLEF7
_journal_issue 16
_journal_name_full 'Organic Letters'
_journal_page_first 4272
_journal_page_last 4275
_journal_paper_doi 10.1021/ol201620g
_journal_volume 13
_journal_year 2011
_chemical_formula_sum 'C15 H14 O2 S'
_chemical_formula_weight 258.32
_space_group_IT_number 2
_symmetry_cell_setting triclinic
_symmetry_space_group_name_Hall '-P 1'
_symmetry_space_group_name_H-M 'P -1'
_atom_sites_solution_hydrogens geom
_atom_sites_solution_primary direct
_atom_sites_solution_secondary difmap
_audit_creation_method SHELXL-97
_cell_angle_alpha 106.285(2)
_cell_angle_beta 91.850(2)
_cell_angle_gamma 90.480(2)
_cell_formula_units_Z 4
_cell_length_a 10.5132(12)
_cell_length_b 10.9768(12)
_cell_length_c 12.1803(14)
_cell_measurement_reflns_used 2841
_cell_measurement_temperature 293(2)
_cell_measurement_theta_max 52.837
_cell_measurement_theta_min 5.120
_cell_volume 1348.3(3)
_computing_cell_refinement 'Bruker SMART'
_computing_data_collection 'Bruker SMART'
_computing_data_reduction 'Bruker SHELXTL'
_computing_molecular_graphics 'Bruker SHELXTL'
_computing_publication_material 'Bruker SHELXTL'
_computing_structure_refinement 'SHELXL-97 (Sheldrick, 1997)'
_computing_structure_solution 'SHELXS-97 (Sheldrick, 1990)'
_diffrn_ambient_temperature 293(2)
_diffrn_measured_fraction_theta_full 0.978
_diffrn_measured_fraction_theta_max 0.978
_diffrn_measurement_device_type 'CCD area detector'
_diffrn_measurement_method 'phi and omega scans'
_diffrn_radiation_monochromator graphite
_diffrn_radiation_source 'fine-focus sealed tube'
_diffrn_radiation_type MoK\a
_diffrn_radiation_wavelength 0.71073
_diffrn_reflns_av_R_equivalents 0.0241
_diffrn_reflns_av_sigmaI/netI 0.0368
_diffrn_reflns_limit_h_max 8
_diffrn_reflns_limit_h_min -13
_diffrn_reflns_limit_k_max 12
_diffrn_reflns_limit_k_min -13
_diffrn_reflns_limit_l_max 15
_diffrn_reflns_limit_l_min -14
_diffrn_reflns_number 7680
_diffrn_reflns_theta_full 26.50
_diffrn_reflns_theta_max 26.50
_diffrn_reflns_theta_min 1.93
_exptl_absorpt_coefficient_mu 0.231
_exptl_absorpt_correction_T_max 1.00000
_exptl_absorpt_correction_T_min 0.55475
_exptl_absorpt_correction_type empirical
_exptl_absorpt_process_details sadabs
_exptl_crystal_colour colorless
_exptl_crystal_density_diffrn 1.273
_exptl_crystal_density_method 'not measured'
_exptl_crystal_description prismatic
_exptl_crystal_F_000 544
_exptl_crystal_size_max 0.397
_exptl_crystal_size_mid 0.311
_exptl_crystal_size_min 0.268
_refine_diff_density_max 0.529
_refine_diff_density_min -0.459
_refine_diff_density_rms 0.050
_refine_ls_extinction_coef 0.010(3)
_refine_ls_extinction_expression Fc^*^=kFc[1+0.001xFc^2^\l^3^/sin(2\q)]^-1/4^
_refine_ls_extinction_method SHELXL
_refine_ls_goodness_of_fit_ref 1.078
_refine_ls_hydrogen_treatment constr
_refine_ls_matrix_type full
_refine_ls_number_parameters 328
_refine_ls_number_reflns 5470
_refine_ls_number_restraints 0
_refine_ls_restrained_S_all 1.078
_refine_ls_R_factor_all 0.0817
_refine_ls_R_factor_gt 0.0630
_refine_ls_shift/su_max 0.007
_refine_ls_shift/su_mean 0.001
_refine_ls_structure_factor_coef Fsqd
_refine_ls_weighting_details 'calc w=1/[\s^2^(Fo^2^)+(0.1067P)^2^+0.0722P] where P=(Fo^2^+2Fc^2^)/3'
_refine_ls_weighting_scheme calc
_refine_ls_wR_factor_gt 0.1768
_refine_ls_wR_factor_ref 0.1909
_reflns_number_gt 3951
_reflns_number_total 5470
_reflns_threshold_expression >2sigma(I)
_cod_duplicate_entry 1502342
_cod_data_source_file ol201620g_si_003.cif
_cod_data_source_block cd201143
_cod_depositor_comments
;
The following automatic conversions were performed:

'_symmetry_cell_setting' value 'Triclinic' changed to 'triclinic'
according to
/usr/data/users/saulius/automatic-downloads/retrospective/ACS/lib/dictionaries/cif_core.dic
dictionary named 'cif_core.dic' version 2.4.2 from 2011-04-26.

Automatic conversion script
Id: cif_fix_values 2281 2013-09-26 08:29:07Z andrius 
;
_cod_original_sg_symbol_H-M P-1
_cod_database_code 1516224

loop_
_symmetry_equiv_pos_as_xyz
'x, y, z'
'-x, -y, -z'

loop_
_atom_site_label
_atom_site_type_symbol
_atom_site_fract_x
_atom_site_fract_y
_atom_site_fract_z
_atom_site_U_iso_or_equiv
_atom_site_adp_type
_atom_site_occupancy
_atom_site_symmetry_multiplicity
_atom_site_calc_flag
_atom_site_refinement_flags
S1 S 0.25855(7) 0.95485(6) 0.43661(6) 0.0655(3) Uani 1 1 d .
S2 S 0.75855(7) 0.95463(6) 0.03926(7) 0.0687(3) Uani 1 1 d .
O1 O 0.39329(19) 1.18347(18) 0.48198(16) 0.0709(5) Uani 1 1 d .
O2 O 0.5564(3) 1.3589(2) 0.4335(2) 0.0999(8) Uani 1 1 d .
O3 O 0.89794(19) 1.18082(17) 0.09153(17) 0.0690(5) Uani 1 1 d .
O4 O 1.0774(2) 1.35393(16) 0.19827(18) 0.0762(6) Uani 1 1 d .
C1 C 0.3687(2) 0.9305(2) 0.32937(19) 0.0517(6) Uani 1 1 d .
C2 C 0.4531(2) 1.0196(2) 0.3232(2) 0.0568(6) Uani 1 1 d .
H2 H 0.5107 0.9983 0.2647 0.068 Uiso 1 1 calc R
C3 C 0.4623(2) 1.1472(2) 0.4004(2) 0.0561(6) Uani 1 1 d .
C4 C 0.5549(3) 1.2331(2) 0.3746(2) 0.0629(7) Uani 1 1 d .
C5 C 0.6375(3) 1.2126(3) 0.2916(2) 0.0717(8) Uani 1 1 d .
H5 H 0.6536 1.1351 0.2390 0.086 Uiso 1 1 calc R
C6 C 0.6964(4) 1.3306(4) 0.2982(4) 0.1110(13) Uani 1 1 d .
H6 H 0.7585 1.3457 0.2506 0.133 Uiso 1 1 calc R
C7 C 0.6473(5) 1.4148(4) 0.3838(4) 0.1173(15) Uani 1 1 d .
H7 H 0.6705 1.5004 0.4078 0.141 Uiso 1 1 calc R
C8 C 0.3665(2) 0.8050(2) 0.2405(2) 0.0514(6) Uani 1 1 d .
C9 C 0.4418(3) 0.7086(2) 0.2550(2) 0.0653(7) Uani 1 1 d .
H9 H 0.4939 0.7206 0.3204 0.078 Uiso 1 1 calc R
C10 C 0.4394(3) 0.5931(3) 0.1711(3) 0.0769(9) Uani 1 1 d .
H10 H 0.4912 0.5280 0.1800 0.092 Uiso 1 1 calc R
C11 C 0.3619(3) 0.5741(3) 0.0755(2) 0.0726(8) Uani 1 1 d .
H11 H 0.3600 0.4958 0.0204 0.087 Uiso 1 1 calc R
C12 C 0.2871(3) 0.6695(3) 0.0607(2) 0.0701(8) Uani 1 1 d .
H12 H 0.2349 0.6567 -0.0047 0.084 Uiso 1 1 calc R
C13 C 0.2893(3) 0.7854(2) 0.1435(2) 0.0637(7) Uani 1 1 d .
H13 H 0.2383 0.8506 0.1334 0.076 Uiso 1 1 calc R
C14 C 0.1736(3) 0.8044(3) 0.4082(3) 0.0783(9) Uani 1 1 d .
H14A H 0.1268 0.7866 0.3354 0.094 Uiso 1 1 calc R
H14B H 0.2332 0.7366 0.4047 0.094 Uiso 1 1 calc R
C15 C 0.0837(4) 0.8122(4) 0.5024(3) 0.0963(11) Uani 1 1 d .
H15A H 0.1300 0.8358 0.5747 0.144 Uiso 1 1 calc R
H15B H 0.0427 0.7310 0.4918 0.144 Uiso 1 1 calc R
H15C H 0.0207 0.8746 0.5013 0.144 Uiso 1 1 calc R
C16 C 0.8745(2) 0.9399(2) 0.1393(2) 0.0519(6) Uani 1 1 d .
C17 C 0.9621(2) 1.0310(2) 0.1850(2) 0.0549(6) Uani 1 1 d .
H17 H 1.0221 1.0153 0.2370 0.066 Uiso 1 1 calc R
C18 C 0.9704(2) 1.1519(2) 0.1596(2) 0.0533(6) Uani 1 1 d .
C19 C 1.0708(2) 1.2397(2) 0.2222(2) 0.0543(6) Uani 1 1 d .
C20 C 1.1604(3) 1.2373(3) 0.3021(3) 0.0705(8) Uani 1 1 d .
H20 H 1.1754 1.1708 0.3340 0.085 Uiso 1 1 calc R
C21 C 1.2275(3) 1.3532(3) 0.3287(3) 0.0856(10) Uani 1 1 d .
H21 H 1.2961 1.3783 0.3805 0.103 Uiso 1 1 calc R
C22 C 1.1740(3) 1.4194(3) 0.2656(3) 0.0891(10) Uani 1 1 d .
H22 H 1.1995 1.5012 0.2670 0.107 Uiso 1 1 calc R
C23 C 0.8743(2) 0.8215(2) 0.1754(2) 0.0522(6) Uani 1 1 d .
C24 C 0.9406(3) 0.7168(2) 0.1154(2) 0.0596(7) Uani 1 1 d .
H24 H 0.9837 0.7194 0.0505 0.072 Uiso 1 1 calc R
C25 C 0.9428(3) 0.6095(2) 0.1517(2) 0.0697(8) Uani 1 1 d .
H25 H 0.9877 0.5394 0.1113 0.084 Uiso 1 1 calc R
C26 C 0.8803(3) 0.6043(3) 0.2458(3) 0.0774(9) Uani 1 1 d .
H26 H 0.8829 0.5312 0.2700 0.093 Uiso 1 1 calc R
C27 C 0.8130(3) 0.7067(3) 0.3053(3) 0.0799(9) Uani 1 1 d .
H27 H 0.7695 0.7027 0.3695 0.096 Uiso 1 1 calc R
C28 C 0.8097(3) 0.8153(3) 0.2703(2) 0.0694(8) Uani 1 1 d .
H28 H 0.7639 0.8846 0.3107 0.083 Uiso 1 1 calc R
C29 C 0.6680(3) 0.8061(3) 0.0089(3) 0.0865(10) Uani 1 1 d .
H29A H 0.7225 0.7356 -0.0248 0.104 Uiso 1 1 calc R
H29B H 0.6365 0.7948 0.0794 0.104 Uiso 1 1 calc R
C30 C 0.5616(4) 0.8087(4) -0.0700(4) 0.1076(13) Uani 1 1 d .
H30A H 0.5093 0.8801 -0.0373 0.161 Uiso 1 1 calc R
H30B H 0.5118 0.7318 -0.0838 0.161 Uiso 1 1 calc R
H30C H 0.5934 0.8158 -0.1410 0.161 Uiso 1 1 calc R

loop_
_atom_site_aniso_label
_atom_site_aniso_U_11
_atom_site_aniso_U_22
_atom_site_aniso_U_33
_atom_site_aniso_U_23
_atom_site_aniso_U_13
_atom_site_aniso_U_12
S1 0.0726(5) 0.0628(4) 0.0556(4) 0.0067(3) 0.0132(3) -0.0073(3)
S2 0.0698(5) 0.0546(4) 0.0766(5) 0.0125(3) -0.0199(4) -0.0016(3)
O1 0.0701(12) 0.0699(12) 0.0612(11) -0.0010(9) 0.0106(10) -0.0049(9)
O2 0.122(2) 0.0697(14) 0.0920(16) -0.0040(12) 0.0199(15) -0.0209(13)
O3 0.0776(13) 0.0605(11) 0.0721(12) 0.0261(9) -0.0179(10) -0.0027(9)
O4 0.0884(14) 0.0448(10) 0.0970(15) 0.0242(10) -0.0102(12) -0.0072(9)
C1 0.0529(14) 0.0535(13) 0.0458(13) 0.0094(10) -0.0024(11) 0.0006(11)
C2 0.0570(15) 0.0545(14) 0.0530(14) 0.0051(11) 0.0060(12) -0.0021(12)
C3 0.0534(14) 0.0581(14) 0.0504(14) 0.0055(11) -0.0026(12) -0.0011(11)
C4 0.0598(16) 0.0484(14) 0.0699(17) 0.0002(12) -0.0047(14) -0.0062(12)
C5 0.0700(19) 0.0679(18) 0.0679(17) 0.0026(14) 0.0124(15) 0.0049(14)
C6 0.095(3) 0.125(3) 0.107(3) 0.021(3) 0.025(2) -0.033(2)
C7 0.148(4) 0.093(3) 0.102(3) 0.015(2) 0.010(3) -0.068(3)
C8 0.0538(14) 0.0475(13) 0.0496(13) 0.0082(10) 0.0027(11) -0.0022(10)
C9 0.0705(18) 0.0587(15) 0.0624(16) 0.0109(12) -0.0067(14) 0.0057(13)
C10 0.085(2) 0.0542(16) 0.088(2) 0.0146(15) 0.0029(18) 0.0133(15)
C11 0.085(2) 0.0540(15) 0.0681(18) -0.0010(13) 0.0110(16) -0.0056(14)
C12 0.0770(19) 0.0688(18) 0.0551(15) 0.0031(13) -0.0032(14) -0.0056(15)
C13 0.0711(18) 0.0596(15) 0.0566(15) 0.0103(12) -0.0042(13) 0.0100(13)
C14 0.080(2) 0.082(2) 0.0685(18) 0.0138(15) 0.0100(16) -0.0208(16)
C15 0.093(3) 0.117(3) 0.082(2) 0.034(2) 0.012(2) -0.024(2)
C16 0.0529(14) 0.0463(12) 0.0532(13) 0.0083(10) 0.0054(11) 0.0024(10)
C17 0.0605(15) 0.0471(13) 0.0570(14) 0.0158(11) -0.0068(12) -0.0011(11)
C18 0.0586(15) 0.0483(13) 0.0525(14) 0.0132(10) 0.0015(12) 0.0017(11)
C19 0.0631(15) 0.0387(12) 0.0616(15) 0.0146(10) 0.0044(13) 0.0032(11)
C20 0.0741(19) 0.0611(16) 0.0756(19) 0.0202(14) -0.0130(16) -0.0081(14)
C21 0.080(2) 0.0672(19) 0.098(2) 0.0081(17) -0.0219(19) -0.0171(16)
C22 0.090(2) 0.0501(16) 0.118(3) 0.0116(17) -0.005(2) -0.0167(16)
C23 0.0513(14) 0.0464(12) 0.0554(14) 0.0091(10) -0.0006(11) -0.0053(10)
C24 0.0672(17) 0.0496(14) 0.0606(15) 0.0122(11) 0.0099(13) 0.0049(12)
C25 0.082(2) 0.0482(15) 0.0769(19) 0.0143(13) 0.0088(16) 0.0039(13)
C26 0.080(2) 0.0631(17) 0.098(2) 0.0361(16) 0.0068(19) -0.0087(15)
C27 0.078(2) 0.083(2) 0.090(2) 0.0394(17) 0.0274(18) -0.0015(16)
C28 0.0662(18) 0.0677(17) 0.0745(18) 0.0181(14) 0.0192(15) 0.0084(14)
C29 0.084(2) 0.0622(17) 0.104(2) 0.0127(16) -0.030(2) -0.0110(16)
C30 0.082(2) 0.093(2) 0.141(3) 0.025(2) -0.028(2) -0.014(2)

loop_
_atom_type_symbol
_atom_type_description
_atom_type_scat_dispersion_real
_atom_type_scat_dispersion_imag
_atom_type_scat_source
C C 0.0033 0.0016 'International Tables Vol C Tables 4.2.6.8 and 6.1.1.4'
H H 0.0000 0.0000 'International Tables Vol C Tables 4.2.6.8 and 6.1.1.4'
O O 0.0106 0.0060 'International Tables Vol C Tables 4.2.6.8 and 6.1.1.4'
S S 0.1246 0.1234 'International Tables Vol C Tables 4.2.6.8 and 6.1.1.4'

loop_
_geom_angle_atom_site_label_1
_geom_angle_atom_site_label_2
_geom_angle_atom_site_label_3
_geom_angle
C1 S1 C14 104.39(12)
C16 S2 C29 103.55(13)
C16 S2 H2 89.7
C29 S2 H2 73.0
C4 O2 C7 105.6(3)
C22 O4 C19 105.7(2)
C2 C1 C8 119.4(2)
C2 C1 S1 122.56(18)
C8 C1 S1 118.07(18)
C1 C2 C3 125.3(2)
C1 C2 H2 117.4
C3 C2 H2 117.4
O1 C3 C4 120.7(2)
O1 C3 C2 122.4(2)
C4 C3 C2 116.9(2)
C5 C4 O2 109.9(3)
C5 C4 C3 129.9(2)
O2 C4 C3 120.0(3)
C4 C5 C6 107.0(3)
C4 C5 H5 126.5
C6 C5 H5 126.5
C7 C6 C5 107.1(3)
C7 C6 H6 126.4
C5 C6 H6 126.4
C6 C7 O2 110.4(3)
C6 C7 H7 124.8
O2 C7 H7 124.8
C9 C8 C13 119.6(2)
C9 C8 C1 120.2(2)
C13 C8 C1 120.2(2)
C8 C9 C10 119.4(3)
C8 C9 H9 120.3
C10 C9 H9 120.3
C11 C10 C9 120.6(3)
C11 C10 H10 119.7
C9 C10 H10 119.7
C12 C11 C10 120.2(3)
C12 C11 H11 119.9
C10 C11 H11 119.9
C11 C12 C13 119.8(3)
C11 C12 H12 120.1
C13 C12 H12 120.1
C8 C13 C12 120.4(3)
C8 C13 H13 119.8
C12 C13 H13 119.8
C15 C14 S1 108.5(2)
C15 C14 H14A 110.0
S1 C14 H14A 110.0
C15 C14 H14B 110.0
S1 C14 H14B 110.0
H14A C14 H14B 108.4
C14 C15 H15A 109.5
C14 C15 H15B 109.5
H15A C15 H15B 109.5
C14 C15 H15C 109.5
H15A C15 H15C 109.5
H15B C15 H15C 109.5
C17 C16 C23 119.5(2)
C17 C16 S2 122.68(19)
C23 C16 S2 117.83(18)
C16 C17 C18 124.9(2)
C16 C17 H17 117.5
C18 C17 H17 117.5
O3 C18 C17 122.7(2)
O3 C18 C19 121.3(2)
C17 C18 C19 116.0(2)
C20 C19 O4 109.2(2)
C20 C19 C18 135.2(2)
O4 C19 C18 115.6(2)
C19 C20 C21 107.4(3)
C19 C20 H20 126.3
C21 C20 H20 126.3
C22 C21 C20 106.2(3)
C22 C21 H21 126.9
C20 C21 H21 126.9
C21 C22 O4 111.6(3)
C21 C22 H22 124.2
O4 C22 H22 124.2
C28 C23 C24 119.2(2)
C28 C23 C16 120.3(2)
C24 C23 C16 120.5(2)
C25 C24 C23 119.9(3)
C25 C24 H24 120.1
C23 C24 H24 120.1
C26 C25 C24 120.7(3)
C26 C25 H25 119.7
C24 C25 H25 119.7
C25 C26 C27 120.1(3)
C25 C26 H26 120.0
C27 C26 H26 120.0
C26 C27 C28 120.1(3)
C26 C27 H27 119.9
C28 C27 H27 119.9
C27 C28 C23 120.0(3)
C27 C28 H28 120.0
C23 C28 H28 120.0
C30 C29 S2 109.4(3)
C30 C29 H29A 109.8
S2 C29 H29A 109.8
C30 C29 H29B 109.8
S2 C29 H29B 109.8
H29A C29 H29B 108.2
C29 C30 H30A 109.5
C29 C30 H30B 109.5
H30A C30 H30B 109.5
C29 C30 H30C 109.5
H30A C30 H30C 109.5
H30B C30 H30C 109.5

loop_
_geom_bond_atom_site_label_1
_geom_bond_atom_site_label_2
_geom_bond_distance
S1 C1 1.739(2)
S1 C14 1.811(3)
S2 C16 1.736(3)
S2 C29 1.820(3)
O1 C3 1.226(3)
O2 C4 1.366(3)
O2 C7 1.375(4)
O3 C18 1.216(3)
O4 C22 1.351(4)
O4 C19 1.367(3)
C1 C2 1.335(3)
C1 C8 1.494(3)
C2 C3 1.452(3)
C2 H2 0.9300
C3 C4 1.451(4)
C4 C5 1.327(4)
C5 C6 1.412(5)
C5 H5 0.9300
C6 C7 1.308(5)
C6 H6 0.9300
C7 H7 0.9300
C8 C9 1.374(3)
C8 C13 1.377(4)
C9 C10 1.387(4)
C9 H9 0.9300
C10 C11 1.364(4)
C10 H10 0.9300
C11 C12 1.363(4)
C11 H11 0.9300
C12 C13 1.384(3)
C12 H12 0.9300
C13 H13 0.9300
C14 C15 1.494(4)
C14 H14A 0.9700
C14 H14B 0.9700
C15 H15A 0.9600
C15 H15B 0.9600
C15 H15C 0.9600
C16 C17 1.341(3)
C16 C23 1.485(3)
C17 C18 1.448(3)
C17 H17 0.9300
C18 C19 1.464(4)
C19 C20 1.338(4)
C20 C21 1.401(4)
C20 H20 0.9300
C21 C22 1.315(5)
C21 H21 0.9300
C22 H22 0.9300
C23 C28 1.377(4)
C23 C24 1.384(3)
C24 C25 1.370(4)
C24 H24 0.9300
C25 C26 1.354(4)
C25 H25 0.9300
C26 C27 1.370(4)
C26 H26 0.9300
C27 C28 1.374(4)
C27 H27 0.9300
C28 H28 0.9300
C29 C30 1.457(5)
C29 H29A 0.9700
C29 H29B 0.9700
C30 H30A 0.9600
C30 H30B 0.9600
C30 H30C 0.9600

loop_
_geom_hbond_atom_site_label_D
_geom_hbond_atom_site_label_H
_geom_hbond_atom_site_label_A
_geom_hbond_distance_DH
_geom_hbond_distance_HA
_geom_hbond_distance_DA
_geom_hbond_angle_DHA
_geom_hbond_site_symmetry_A
C28 H28 S1 0.93 3.11 3.843(3) 137.5 2_676
C20 H20 S1 0.93 3.09 4.019(3) 173.3 1_655

loop_
_geom_torsion_atom_site_label_1
_geom_torsion_atom_site_label_2
_geom_torsion_atom_site_label_3
_geom_torsion_atom_site_label_4
_geom_torsion
C14 S1 C1 C2 -177.8(2)
C14 S1 C1 C8 3.0(2)
C8 C1 C2 C3 177.1(2)
S1 C1 C2 C3 -2.0(4)
C1 C2 C3 O1 2.0(4)
C1 C2 C3 C4 -175.8(2)
C7 O2 C4 C5 -1.4(4)
C7 O2 C4 C3 -175.8(3)
O1 C3 C4 C5 179.8(3)
C2 C3 C4 C5 -2.3(5)
O1 C3 C4 O2 -7.2(4)
C2 C3 C4 O2 170.7(2)
O2 C4 C5 C6 0.8(4)
C3 C4 C5 C6 174.4(3)
C4 C5 C6 C7 0.2(5)
C5 C6 C7 O2 -1.1(5)
C4 O2 C7 C6 1.6(5)
C2 C1 C8 C9 88.6(3)
S1 C1 C8 C9 -92.2(3)
C2 C1 C8 C13 -91.1(3)
S1 C1 C8 C13 88.1(3)
C13 C8 C9 C10 0.4(4)
C1 C8 C9 C10 -179.4(3)
C8 C9 C10 C11 -0.9(5)
C9 C10 C11 C12 1.0(5)
C10 C11 C12 C13 -0.6(5)
C9 C8 C13 C12 0.1(4)
C1 C8 C13 C12 179.8(3)
C11 C12 C13 C8 0.0(4)
C1 S1 C14 C15 175.1(2)
C29 S2 C16 C17 -179.7(2)
H2 S2 C16 C17 -107.3
C29 S2 C16 C23 -0.3(2)
H2 S2 C16 C23 72.1
C23 C16 C17 C18 -178.2(2)
S2 C16 C17 C18 1.2(4)
C16 C17 C18 O3 -1.2(4)
C16 C17 C18 C19 177.9(2)
C22 O4 C19 C20 0.4(3)
C22 O4 C19 C18 179.2(2)
O3 C18 C19 C20 178.0(3)
C17 C18 C19 C20 -1.1(4)
O3 C18 C19 O4 -0.4(4)
C17 C18 C19 O4 -179.6(2)
O4 C19 C20 C21 -0.9(3)
C18 C19 C20 C21 -179.4(3)
C19 C20 C21 C22 1.0(4)
C20 C21 C22 O4 -0.8(4)
C19 O4 C22 C21 0.3(4)
C17 C16 C23 C28 86.7(3)
S2 C16 C23 C28 -92.7(3)
C17 C16 C23 C24 -92.2(3)
S2 C16 C23 C24 88.4(3)
C28 C23 C24 C25 -0.9(4)
C16 C23 C24 C25 178.0(3)
C23 C24 C25 C26 0.2(5)
C24 C25 C26 C27 0.5(5)
C25 C26 C27 C28 -0.5(5)
C26 C27 C28 C23 -0.2(5)
C24 C23 C28 C27 0.8(4)
C16 C23 C28 C27 -178.1(3)
C16 S2 C29 C30 176.7(3)
H2 S2 C29 C30 91.3
